data_2100939
loop_
_publ_author_name
'Helliwell, M.'
'Kaucic, V.'
'Cheetham, G. M. T.'
'Harding, M. M.'
'Kariuki, B. M.'
'Rizkallah, P. J.'

_publ_section_title
;
 Structure determination from small crystals of two aluminophosphates
 CrAPO-14 and SAPO-43
;
_journal_issue 3
_journal_name_full 'Acta Crystallographica Section B'
_journal_page_first 413
_journal_page_last 420
_journal_paper_doi 10.1107/S0108768192009005
_journal_volume 49
_journal_year 1993
_chemical_formula_moiety 'C3 H11 Al3.96 Cr0.04 N1 O17 P4,H2 O1'
_chemical_formula_sum 'C3 H13 Al3.96 Cr0.04 N O18 P4'
_chemical_formula_weight 583.95
_space_group_IT_number 2
_space_group_name_Hall '-P 1'
_space_group_name_H-M_alt 'P -1'
_symmetry_cell_setting triclinic
_symmetry_space_group_name_Hall '-P 1'
_symmetry_space_group_name_H-M 'P -1'
_cell_angle_alpha 74.159(6)
_cell_angle_beta 74.714(10)
_cell_angle_gamma 88.955(9)
_cell_formula_units_Z 2
_cell_length_a 9.6455(13)
_cell_length_b 9.6406(17)
_cell_length_c 10.599(3)
_cell_volume 913.1(3)
_diffrn_radiation_type Mo
_diffrn_radiation_wavelength 0.71069
_exptl_absorpt_coefficient_mu 0.634
_exptl_crystal_density_diffrn 2.1
_exptl_crystal_F_000 588
_cod_data_source_file al0541.cif
_cod_data_source_block al0541b
_cod_original_cell_volume 913.1
_cod_original_formula_sum 'C3 H13 Al3.96 Cr0.04 N1 O18 P4'
_cod_database_code 2100939

loop_
_space_group_symop_id
_space_group_symop_operation_xyz
1 x,y,z
2 -x,-y,-z

loop_
_atom_site_label
_atom_site_fract_x
_atom_site_fract_y
_atom_site_fract_z
_atom_site_U_iso_or_equiv
P(1) .5029(3) -.0311(4) -.2057(3) .0082(7)
P(2) .7241(3) -.4761(4) .0972(3) .0087(7)
P(3) .9660(3) -.7987(4) .3504(3) .0077(7)
P(4) 1.1871(3) -.2319(4) .1399(3) .0082(7)
Al(1) .7684(3) -.7866(4) .1611(3) .0086(8)
Al(2) .5157(3) -.2243(4) .0771(4) .0104(8)
Al(3) .8215(3) -.9512(4) .6578(3) .0072(7)
Al(4) 1.0228(3) -.5004(4) .1325(3) .0072(7)
Cr(1) 1.0228(3) -.5004(4) .1325(3) .0072(7)
O(1) .8304(7) -.4466(8) .1696(7) .009(4)
O(2) .5961(7) -.3839(9) .1228(8) .013(5)
O(3) 1.1995(7) -.1568(8) -.0102(8) .011(5)
O(4) .4483(7) .0924(9) -.1488(8) .021(5)
O(5) .3895(7) -.0872(8) -.2548(7) .007(4)
O(6) .6623(6) -.6332(9) .1623(8) .010(4)
O(7) 1.0076(7) -.6409(8) .2928(7) .009(4)
O(8) .8948(7) -.8325(9) .5016(8) .016(5)
O(9) .9531(7) -.6403(8) .0529(7) .006(4)
O(10) .7883(7) -.4500(9) -.0552(7) .013(5)
O(11) .8649(7) -.8516(9) .2827(8) .017(5)
O(12) .3360(7) -.2844(8) .1539(8) .014(5)
O(13) 1.1471(7) -.1191(8) .2158(8) .014(5)
O(14) .6368(7) .0201(8) -.3211(8) .012(5)
O(15) .5455(7) -.1503(10) -.0975(8) .021(5)
O(16) 1.0807(7) -.3582(8) .1967(7) .011(5)
O(17) 1.1044(7) -.8830(9) .3315(8) .017(5)
O(w) .8561(9) -.1521(11) .0138(11) .043(7)
N(1) .3425(9) -.6245(12) .2886(11) .027(7)
C(1) .341(2) -.616(2) .4245(17) .077(16)
C(2) .391(2) -.744(3) .5013(18) .12(2)
C(3) .224(2) -.559(3) .4866(18) .11(2)
H(1N) -.1700(12) 1.4409(9) .2456(10) ?
H(2N) -.1924(12) 1.2514(9) .2953(10) ?
H(3N) -.0176(12) 1.3364(9) .2244(10) ?
H(11) -.034(2) 1.421(2) .4136(16) ?
H(21) -.275(3) 1.486(2) .4380(17) ?
H(22) -.223(3) 1.415(2) .5882(17) ?
H(23) -.330(3) 1.308(2) .5360(17) ?
H(31) -.057(3) 1.230(2) .5865(18) ?
H(32) .049(3) 1.214(2) .4272(18) ?
H(33) -.126(3) 1.129(2) .4981(18) ?

loop_
_geom_bond_atom_site_label_1
_geom_bond_atom_site_label_2
_geom_bond_distance
O(5) P(1) 1.493(7)
O(4) P(1) 1.504(8)
O(6) P(2) 1.540(8)
O(2) P(2) 1.517(8)
O(8) P(3) 1.514(8)
O(17) P(3) 1.541(8)
O(16) P(4) 1.490(7)
O(3) P(4) 1.530(8)
O(5) Al(1) 1.845(7)
O(9) Al(1) 2.150(7)
O(3) Al(1) 1.779(8)
O(4) Al(2) 1.730(7)
O(2) Al(2) 1.715(9)
O(8) Al(3) 1.711(8)
O(17) Al(3) 1.730(9)
O(7) Al(4) 1.831(8)
O(9) Al(4) 1.981(7)
O(9) Al(4) 2.015(8)
O(14) P(1) 1.507(7)
O(15) P(1) 1.522(9)
O(1) P(2) 1.510(7)
O(10) P(2) 1.521(8)
O(7) P(3) 1.498(8)
O(11) P(3) 1.525(7)
O(13) P(4) 1.509(8)
O(12) P(4) 1.544(7)
O(6) Al(1) 1.784(8)
O(11) Al(1) 1.753(8)
O(12) Al(2) 1.745(7)
O(15) Al(2) 1.739(8)
O(13) Al(3) 1.751(7)
O(14) Al(3) 1.754(7)
O(16) Al(4) 1.839(7)
O(1) Al(4) 1.883(7)
O(10) Al(4) 1.898(7)
C(1) N(1) 1.460(17)
C(1) C(3) 1.35(2)
C(1) C(2) 1.43(2)
